data_7107392
loop_
_publ_author_name
'Gen-Qiang Chen'
'Xiang-Ying Tang'
'Min Shi'

_publ_section_title
;
 HOTf mediated cascade reactions of 1-arenoylcyclopropanecarboxylic acids
 with arenes
;
_journal_name_full Chem.Commun.
_journal_page_first 2340
_journal_paper_doi 10.1039/c2cc17581a
_journal_volume 48
_journal_year 2012
_chemical_formula_sum 'C17 H11 Br O'
_chemical_formula_weight 311.17
_chemical_name_systematic
;
?
;
_space_group_IT_number 14
_symmetry_cell_setting monoclinic
_symmetry_space_group_name_Hall '-P 2ybc'
_symmetry_space_group_name_H-M 'P 1 21/c 1'
_atom_sites_solution_hydrogens geom
_atom_sites_solution_primary direct
_atom_sites_solution_secondary difmap
_audit_creation_method SHELXL-97
_cell_angle_alpha 90.00
_cell_angle_beta 91.788(2)
_cell_angle_gamma 90.00
_cell_formula_units_Z 4
_cell_length_a 8.4862(9)
_cell_length_b 21.575(2)
_cell_length_c 6.9770(7)
_cell_measurement_reflns_used 2589
_cell_measurement_temperature 293(2)
_cell_measurement_theta_max 50.963
_cell_measurement_theta_min 4.802
_cell_volume 1276.8(2)
_computing_cell_refinement 'Bruker SMART'
_computing_data_collection 'Bruker SMART'
_computing_data_reduction 'Bruker SHELXTL'
_computing_molecular_graphics 'Bruker SHELXTL'
_computing_publication_material 'Bruker SHELXTL'
_computing_structure_refinement 'SHELXL-97 (Sheldrick, 1997)'
_computing_structure_solution 'SHELXS-97 (Sheldrick, 1990)'
_diffrn_ambient_temperature 293(2)
_diffrn_measured_fraction_theta_full 0.994
_diffrn_measured_fraction_theta_max 0.994
_diffrn_measurement_device_type 'CCD area detector'
_diffrn_measurement_method 'phi and omega scans'
_diffrn_radiation_monochromator graphite
_diffrn_radiation_source 'fine-focus sealed tube'
_diffrn_radiation_type MoK\a
_diffrn_radiation_wavelength 0.71073
_diffrn_reflns_av_R_equivalents 0.0256
_diffrn_reflns_av_sigmaI/netI 0.0306
_diffrn_reflns_limit_h_max 10
_diffrn_reflns_limit_h_min -9
_diffrn_reflns_limit_k_max 26
_diffrn_reflns_limit_k_min -25
_diffrn_reflns_limit_l_max 8
_diffrn_reflns_limit_l_min -8
_diffrn_reflns_number 6876
_diffrn_reflns_theta_full 26.00
_diffrn_reflns_theta_max 26.00
_diffrn_reflns_theta_min 1.89
_exptl_absorpt_coefficient_mu 3.206
_exptl_absorpt_correction_T_max 1.00000
_exptl_absorpt_correction_T_min 0.24409
_exptl_absorpt_correction_type empirical
_exptl_absorpt_process_details sadabs
_exptl_crystal_colour red
_exptl_crystal_density_diffrn 1.619
_exptl_crystal_density_method 'not measured'
_exptl_crystal_description prismatic
_exptl_crystal_F_000 624
_exptl_crystal_size_max 0.315
_exptl_crystal_size_mid 0.203
_exptl_crystal_size_min 0.186
_refine_diff_density_max 0.383
_refine_diff_density_min -0.418
_refine_diff_density_rms 0.057
_refine_ls_extinction_coef 0.0049(9)
_refine_ls_extinction_expression Fc^*^=kFc[1+0.001xFc^2^\l^3^/sin(2\q)]^-1/4^
_refine_ls_extinction_method SHELXL
_refine_ls_goodness_of_fit_ref 1.031
_refine_ls_hydrogen_treatment constr
_refine_ls_matrix_type full
_refine_ls_number_parameters 173
_refine_ls_number_reflns 2501
_refine_ls_number_restraints 0
_refine_ls_restrained_S_all 1.031
_refine_ls_R_factor_all 0.0438
_refine_ls_R_factor_gt 0.0341
_refine_ls_shift/su_max 0.001
_refine_ls_shift/su_mean 0.000
_refine_ls_structure_factor_coef Fsqd
_refine_ls_weighting_details 'calc w=1/[\s^2^(Fo^2^)+(0.0436P)^2^+0.4649P] where P=(Fo^2^+2Fc^2^)/3'
_refine_ls_weighting_scheme calc
_refine_ls_wR_factor_gt 0.0838
_refine_ls_wR_factor_ref 0.0883
_reflns_number_gt 2065
_reflns_number_total 2501
_reflns_threshold_expression >2sigma(I)
_cod_data_source_file c2cc17581a.txt
_cod_data_source_block cd211380
_cod_original_sg_symbol_H-M P2(1)/c
_cod_database_code 7107392

loop_
_symmetry_equiv_pos_as_xyz
'x, y, z'
'-x, y+1/2, -z+1/2'
'-x, -y, -z'
'x, -y-1/2, z-1/2'

loop_
_atom_site_label
_atom_site_type_symbol
_atom_site_fract_x
_atom_site_fract_y
_atom_site_fract_z
_atom_site_U_iso_or_equiv
_atom_site_adp_type
_atom_site_occupancy
_atom_site_symmetry_multiplicity
_atom_site_calc_flag
_atom_site_refinement_flags
Br1 Br 0.45059(4) 0.582814(14) 0.37746(5) 0.07119(16) Uani 1 1 d .
O1 O -0.16857(19) 0.69763(8) 0.3014(3) 0.0541(5) Uani 1 1 d .
C1 C 0.1117(3) 0.71801(10) 0.3332(3) 0.0378(5) Uani 1 1 d .
C2 C 0.1823(3) 0.66110(11) 0.3441(3) 0.0426(5) Uani 1 1 d .
H2 H 0.1236 0.6247 0.3435 0.051 Uiso 1 1 calc R
C3 C 0.3459(3) 0.66026(11) 0.3561(3) 0.0458(6) Uani 1 1 d .
C4 C 0.4332(3) 0.71364(13) 0.3531(4) 0.0504(6) Uani 1 1 d .
H4 H 0.5427 0.7114 0.3583 0.060 Uiso 1 1 calc R
C5 C 0.3595(3) 0.77089(12) 0.3423(4) 0.0455(6) Uani 1 1 d .
H5 H 0.4187 0.8071 0.3397 0.055 Uiso 1 1 calc R
C6 C 0.1969(2) 0.77329(10) 0.3354(3) 0.0360(5) Uani 1 1 d .
C7 C 0.0810(3) 0.82534(10) 0.3226(3) 0.0365(5) Uani 1 1 d .
C8 C -0.0663(3) 0.80171(11) 0.3088(3) 0.0394(5) Uani 1 1 d .
C9 C -0.0596(3) 0.73395(11) 0.3136(3) 0.0395(5) Uani 1 1 d .
C10 C -0.2102(3) 0.84127(11) 0.2942(4) 0.0497(6) Uani 1 1 d .
H10A H -0.2462 0.8508 0.4214 0.060 Uiso 1 1 calc R
H10B H -0.2939 0.8193 0.2248 0.060 Uiso 1 1 calc R
C11 C -0.1710(3) 0.90101(12) 0.1890(4) 0.0547(7) Uani 1 1 d .
H11A H -0.1666 0.8923 0.0529 0.066 Uiso 1 1 calc R
H11B H -0.2551 0.9307 0.2069 0.066 Uiso 1 1 calc R
C12 C -0.0176(3) 0.92958(11) 0.2556(3) 0.0449(6) Uani 1 1 d .
C13 C 0.1089(3) 0.89196(11) 0.3203(3) 0.0411(5) Uani 1 1 d .
C14 C 0.2493(3) 0.92006(12) 0.3803(4) 0.0523(6) Uani 1 1 d .
H14 H 0.3324 0.8958 0.4275 0.063 Uiso 1 1 calc R
C15 C 0.2668(4) 0.98341(13) 0.3706(4) 0.0606(7) Uani 1 1 d .
H15 H 0.3617 1.0015 0.4106 0.073 Uiso 1 1 calc R
C16 C 0.1456(4) 1.01986(13) 0.3024(4) 0.0613(7) Uani 1 1 d .
H16 H 0.1584 1.0626 0.2944 0.074 Uiso 1 1 calc R
C17 C 0.0049(4) 0.99295(12) 0.2459(4) 0.0563(7) Uani 1 1 d .
H17 H -0.0771 1.0180 0.2001 0.068 Uiso 1 1 calc R

loop_
_atom_site_aniso_label
_atom_site_aniso_U_11
_atom_site_aniso_U_22
_atom_site_aniso_U_33
_atom_site_aniso_U_23
_atom_site_aniso_U_13
_atom_site_aniso_U_12
Br1 0.0626(2) 0.0625(2) 0.0874(3) -0.00655(15) -0.01435(16) 0.02839(14)
O1 0.0352(9) 0.0468(10) 0.0799(13) 0.0021(9) -0.0045(8) -0.0086(7)
C1 0.0322(11) 0.0432(13) 0.0378(12) 0.0009(9) -0.0009(9) 0.0004(9)
C2 0.0403(13) 0.0408(13) 0.0466(13) -0.0014(10) -0.0022(10) 0.0016(10)
C3 0.0422(13) 0.0485(14) 0.0462(14) -0.0032(10) -0.0042(10) 0.0133(11)
C4 0.0310(12) 0.0660(17) 0.0540(15) -0.0004(12) -0.0011(11) 0.0050(11)
C5 0.0316(12) 0.0536(15) 0.0513(14) 0.0020(11) 0.0006(10) -0.0036(10)
C6 0.0307(11) 0.0414(12) 0.0358(11) 0.0017(9) -0.0009(9) -0.0017(9)
C7 0.0347(12) 0.0402(12) 0.0345(12) 0.0031(9) -0.0014(9) -0.0014(9)
C8 0.0334(12) 0.0414(12) 0.0433(13) 0.0021(9) -0.0013(9) 0.0010(9)
C9 0.0310(11) 0.0440(13) 0.0434(13) 0.0017(10) 0.0006(9) -0.0025(9)
C10 0.0338(12) 0.0504(15) 0.0647(16) -0.0009(12) -0.0026(11) 0.0056(10)
C11 0.0507(15) 0.0485(15) 0.0641(17) -0.0002(12) -0.0128(13) 0.0109(12)
C12 0.0519(14) 0.0418(13) 0.0405(13) -0.0002(10) -0.0037(11) 0.0031(10)
C13 0.0442(13) 0.0404(12) 0.0386(12) 0.0024(10) -0.0002(10) -0.0039(10)
C14 0.0483(15) 0.0509(15) 0.0573(16) 0.0057(11) -0.0029(12) -0.0092(11)
C15 0.0661(18) 0.0537(16) 0.0616(17) 0.0022(13) -0.0018(14) -0.0231(14)
C16 0.088(2) 0.0393(14) 0.0563(16) 0.0045(12) 0.0032(15) -0.0107(14)
C17 0.0743(19) 0.0419(14) 0.0524(16) 0.0026(11) -0.0029(13) 0.0061(13)

loop_
_atom_type_symbol
_atom_type_description
_atom_type_scat_dispersion_real
_atom_type_scat_dispersion_imag
_atom_type_scat_source
C C 0.0033 0.0016 'International Tables Vol C Tables 4.2.6.8 and 6.1.1.4'
H H 0.0000 0.0000 'International Tables Vol C Tables 4.2.6.8 and 6.1.1.4'
O O 0.0106 0.0060 'International Tables Vol C Tables 4.2.6.8 and 6.1.1.4'
Br Br -0.2901 2.4595 'International Tables Vol C Tables 4.2.6.8 and 6.1.1.4'

loop_
_geom_angle_atom_site_label_1
_geom_angle_atom_site_label_2
_geom_angle_atom_site_label_3
_geom_angle
C2 C1 C6 122.8(2)
C2 C1 C9 129.4(2)
C6 C1 C9 107.85(19)
C1 C2 C3 116.8(2)
C1 C2 H2 121.6
C3 C2 H2 121.6
C4 C3 C2 121.9(2)
C4 C3 Br1 119.34(18)
C2 C3 Br1 118.76(19)
C3 C4 C5 120.5(2)
C3 C4 H4 119.8
C5 C4 H4 119.8
C6 C5 C4 119.0(2)
C6 C5 H5 120.5
C4 C5 H5 120.5
C5 C6 C1 119.1(2)
C5 C6 C7 133.3(2)
C1 C6 C7 107.59(18)
C8 C7 C13 121.5(2)
C8 C7 C6 109.05(19)
C13 C7 C6 129.5(2)
C7 C8 C9 109.9(2)
C7 C8 C10 122.9(2)
C9 C8 C10 127.2(2)
O1 C9 C8 127.9(2)
O1 C9 C1 126.5(2)
C8 C9 C1 105.58(18)
C8 C10 C11 109.0(2)
C8 C10 H10A 109.9
C11 C10 H10A 109.9
C8 C10 H10B 109.9
C11 C10 H10B 109.9
H10A C10 H10B 108.3
C12 C11 C10 113.5(2)
C12 C11 H11A 108.9
C10 C11 H11A 108.9
C12 C11 H11B 108.9
C10 C11 H11B 108.9
H11A C11 H11B 107.7
C17 C12 C13 118.7(2)
C17 C12 C11 120.7(2)
C13 C12 C11 120.5(2)
C14 C13 C12 118.9(2)
C14 C13 C7 124.4(2)
C12 C13 C7 116.7(2)
C15 C14 C13 120.7(3)
C15 C14 H14 119.6
C13 C14 H14 119.6
C16 C15 C14 120.4(3)
C16 C15 H15 119.8
C14 C15 H15 119.8
C15 C16 C17 119.6(3)
C15 C16 H16 120.2
C17 C16 H16 120.2
C16 C17 C12 121.6(3)
C16 C17 H17 119.2
C12 C17 H17 119.2

loop_
_geom_bond_atom_site_label_1
_geom_bond_atom_site_label_2
_geom_bond_distance
Br1 C3 1.896(2)
O1 C9 1.213(3)
C1 C2 1.367(3)
C1 C6 1.395(3)
C1 C9 1.496(3)
C2 C3 1.389(3)
C2 H2 0.9300
C3 C4 1.370(4)
C4 C5 1.385(4)
C4 H4 0.9300
C5 C6 1.380(3)
C5 H5 0.9300
C6 C7 1.494(3)
C7 C8 1.351(3)
C7 C13 1.457(3)
C8 C9 1.463(3)
C8 C10 1.491(3)
C10 C11 1.525(4)
C10 H10A 0.9700
C10 H10B 0.9700
C11 C12 1.501(4)
C11 H11A 0.9700
C11 H11B 0.9700
C12 C17 1.382(3)
C12 C13 1.408(3)
C13 C14 1.390(3)
C14 C15 1.377(4)
C14 H14 0.9300
C15 C16 1.368(4)
C15 H15 0.9300
C16 C17 1.374(4)
C16 H16 0.9300
C17 H17 0.9300

loop_
_geom_hbond_atom_site_label_D
_geom_hbond_atom_site_label_H
_geom_hbond_atom_site_label_A
_geom_hbond_distance_DH
_geom_hbond_distance_HA
_geom_hbond_distance_DA
_geom_hbond_angle_DHA
_geom_hbond_site_symmetry_A
C4 H4 O1 0.93 2.51 3.427(3) 168.0 1_655

loop_
_geom_torsion_atom_site_label_1
_geom_torsion_atom_site_label_2
_geom_torsion_atom_site_label_3
_geom_torsion_atom_site_label_4
_geom_torsion
C6 C1 C2 C3 -0.6(3)
C9 C1 C2 C3 178.1(2)
C1 C2 C3 C4 -1.4(4)
C1 C2 C3 Br1 178.60(17)
C2 C3 C4 C5 1.6(4)
Br1 C3 C4 C5 -178.42(18)
C3 C4 C5 C6 0.2(4)
C4 C5 C6 C1 -2.1(3)
C4 C5 C6 C7 -179.6(2)
C2 C1 C6 C5 2.3(3)
C9 C1 C6 C5 -176.6(2)
C2 C1 C6 C7 -179.6(2)
C9 C1 C6 C7 1.5(2)
C5 C6 C7 C8 176.4(2)
C1 C6 C7 C8 -1.4(3)
C5 C6 C7 C13 -2.6(4)
C1 C6 C7 C13 179.7(2)
C13 C7 C8 C9 179.67(19)
C6 C7 C8 C9 0.6(3)
C13 C7 C8 C10 -1.2(4)
C6 C7 C8 C10 179.8(2)
C7 C8 C9 O1 -178.7(2)
C10 C8 C9 O1 2.2(4)
C7 C8 C9 C1 0.2(3)
C10 C8 C9 C1 -178.9(2)
C2 C1 C9 O1 -1.0(4)
C6 C1 C9 O1 177.8(2)
C2 C1 C9 C8 -179.9(2)
C6 C1 C9 C8 -1.1(2)
C7 C8 C10 C11 31.4(3)
C9 C8 C10 C11 -149.6(2)
C8 C10 C11 C12 -44.7(3)
C10 C11 C12 C17 -150.8(2)
C10 C11 C12 C13 32.3(3)
C17 C12 C13 C14 2.9(4)
C11 C12 C13 C14 179.8(2)
C17 C12 C13 C7 -178.2(2)
C11 C12 C13 C7 -1.3(3)
C8 C7 C13 C14 163.3(2)
C6 C7 C13 C14 -17.9(4)
C8 C7 C13 C12 -15.6(3)
C6 C7 C13 C12 163.3(2)
C12 C13 C14 C15 -2.2(4)
C7 C13 C14 C15 178.9(2)
C13 C14 C15 C16 0.3(4)
C14 C15 C16 C17 0.9(4)
C15 C16 C17 C12 -0.2(4)
C13 C12 C17 C16 -1.7(4)
C11 C12 C17 C16 -178.6(3)
